data_7014873
loop_
_publ_author_name
'Zhang, Furen'
'Song, Haibin'
'Zi, Guofu'

_publ_section_title
;
 Synthesis and catalytic activity of group 5 metal amides with chiral
 biaryldiamine-based ligands.
;
_journal_issue 7
_journal_name_full 'Dalton transactions (Cambridge, England : 2003)'
_journal_page_first 1547
_journal_page_last 1566
_journal_paper_doi 10.1039/c0dt01229g
_journal_volume 40
_journal_year 2011
_chemical_absolute_configuration rmad
_chemical_formula_moiety 'C40 H50 N4 O2 V'
_chemical_formula_sum 'C40 H50 N4 O2 V'
_chemical_formula_weight 669.78
_chemical_name_systematic
;
?
;
_space_group_IT_number 1
_symmetry_cell_setting triclinic
_symmetry_space_group_name_Hall 'P 1'
_symmetry_space_group_name_H-M 'P 1'
_atom_sites_solution_hydrogens geom
_atom_sites_solution_primary direct
_atom_sites_solution_secondary difmap
_audit_creation_method SHELXL-97
_cell_angle_alpha 85.963(9)
_cell_angle_beta 85.289(11)
_cell_angle_gamma 83.182(9)
_cell_formula_units_Z 2
_cell_length_a 11.0271(11)
_cell_length_b 11.4224(12)
_cell_length_c 14.9238(16)
_cell_measurement_reflns_used 8354
_cell_measurement_temperature 113(2)
_cell_measurement_theta_max 32.78
_cell_measurement_theta_min 1.80
_cell_volume 1856.6(3)
_computing_cell_refinement CrystalClear
_computing_data_collection 'CrystalClear (Rigaku Inc., 2008)'
_computing_data_reduction CrystalClear
_computing_molecular_graphics 'CrystalStructure 4.0'
_computing_publication_material 'CrystalStructure 4.0 (Rigaku, 2009)'
_computing_structure_refinement 'SHELXL-97 (Sheldrick, 1997)'
_computing_structure_solution 'SHELXS-97 (Sheldrick, 1990)'
_diffrn_ambient_temperature 113(2)
_diffrn_detector_area_resol_mean 7.314
_diffrn_measured_fraction_theta_full 0.998
_diffrn_measured_fraction_theta_max 0.890
_diffrn_measurement_device_type 'Rigaku Saturn70 CCD'
_diffrn_measurement_method \w
_diffrn_radiation_monochromator multilayer
_diffrn_radiation_source 'rotating anode'
_diffrn_radiation_type MoK\a
_diffrn_radiation_wavelength 0.71075
_diffrn_reflns_av_R_equivalents 0.0361
_diffrn_reflns_av_sigmaI/netI 0.1042
_diffrn_reflns_limit_h_max 16
_diffrn_reflns_limit_h_min -16
_diffrn_reflns_limit_k_max 16
_diffrn_reflns_limit_k_min -17
_diffrn_reflns_limit_l_max 21
_diffrn_reflns_limit_l_min -22
_diffrn_reflns_number 28339
_diffrn_reflns_theta_full 25.00
_diffrn_reflns_theta_max 32.87
_diffrn_reflns_theta_min 1.80
_diffrn_standards_decay_% 0
_diffrn_standards_interval_count 0
_diffrn_standards_interval_time 0
_diffrn_standards_number 0
_exptl_absorpt_coefficient_mu 0.305
_exptl_absorpt_correction_T_max 0.9415
_exptl_absorpt_correction_T_min 0.9248
_exptl_absorpt_correction_type multi-scan
_exptl_absorpt_process_details CrystalClear
_exptl_crystal_colour red
_exptl_crystal_density_diffrn 1.198
_exptl_crystal_density_method 'not measured'
_exptl_crystal_description prism
_exptl_crystal_F_000 714
_exptl_crystal_size_max 0.26
_exptl_crystal_size_mid 0.24
_exptl_crystal_size_min 0.20
_refine_diff_density_max 0.320
_refine_diff_density_min -0.405
_refine_diff_density_rms 0.056
_refine_ls_abs_structure_details 'Flack H D (1983), Acta Cryst. A39, 876-881'
_refine_ls_abs_structure_Flack -0.005(8)
_refine_ls_extinction_coef 0.0485(8)
_refine_ls_extinction_expression Fc^*^=kFc[1+0.001xFc^2^\l^3^/sin(2\q)]^-1/4^
_refine_ls_extinction_method SHELXL
_refine_ls_goodness_of_fit_ref 0.929
_refine_ls_hydrogen_treatment constr
_refine_ls_matrix_type full
_refine_ls_number_parameters 872
_refine_ls_number_reflns 21065
_refine_ls_number_restraints 3
_refine_ls_restrained_S_all 0.929
_refine_ls_R_factor_all 0.0524
_refine_ls_R_factor_gt 0.0371
_refine_ls_shift/su_max 0.002
_refine_ls_shift/su_mean 0.000
_refine_ls_structure_factor_coef Fsqd
_refine_ls_weighting_details 'calc w=1/[\s^2^(Fo^2^)+(0.0214P)^2^+0.0000P] where P=(Fo^2^+2Fc^2^)/3'
_refine_ls_weighting_scheme calc
_refine_ls_wR_factor_gt 0.0766
_refine_ls_wR_factor_ref 0.0825
_reflns_number_gt 14747
_reflns_number_total 21065
_reflns_threshold_expression >2sigma(I)
_cod_data_source_file C0DT01229G.TXT
_cod_data_source_block compound23
_cod_database_code 7014873

loop_
_symmetry_equiv_pos_as_xyz
'x, y, z'

loop_
_atom_site_label
_atom_site_type_symbol
_atom_site_fract_x
_atom_site_fract_y
_atom_site_fract_z
_atom_site_U_iso_or_equiv
_atom_site_adp_type
_atom_site_occupancy
_atom_site_symmetry_multiplicity
_atom_site_calc_flag
_atom_site_refinement_flags
_atom_site_disorder_assembly
_atom_site_disorder_group
V1 V 0.79017(3) 0.21470(2) 0.062109(19) 0.01377(7) Uani 1 1 d . . .
V2 V 0.04032(3) 0.70119(2) 0.563508(19) 0.01454(7) Uani 1 1 d . . .
N1 N 0.70337(14) 0.33329(13) -0.04264(10) 0.0146(3) Uani 1 1 d . . .
N2 N 0.79995(14) 0.38647(13) 0.11563(10) 0.0153(3) Uani 1 1 d . . .
N3 N 0.88264(15) 0.13962(14) 0.15502(10) 0.0175(3) Uani 1 1 d . . .
N4 N 0.75330(15) 0.07923(14) 0.00978(10) 0.0169(3) Uani 1 1 d . . .
N5 N 0.12540(14) 0.79779(14) 0.44494(10) 0.0170(3) Uani 1 1 d . . .
N6 N 0.01586(14) 0.58501(14) 0.45645(10) 0.0165(3) Uani 1 1 d . . .
N7 N -0.04714(14) 0.60473(14) 0.64691(10) 0.0178(3) Uani 1 1 d . . .
N8 N 0.08661(15) 0.80403(14) 0.64470(10) 0.0192(3) Uani 1 1 d . . .
O1 O 0.93647(11) 0.23512(11) -0.01978(8) 0.0157(3) Uani 1 1 d . . .
O2 O 0.63286(12) 0.22783(11) 0.13546(8) 0.0164(3) Uani 1 1 d . . .
O3 O -0.10639(12) 0.80366(11) 0.52838(8) 0.0178(3) Uani 1 1 d . . .
O4 O 0.19751(11) 0.60034(11) 0.56754(8) 0.0173(3) Uani 1 1 d . . .
C1 C 0.63473(17) 0.53026(16) 0.00864(12) 0.0162(4) Uani 1 1 d . . .
C2 C 0.60533(17) 0.42395(16) -0.02116(12) 0.0153(4) Uani 1 1 d . . .
C3 C 0.48413(18) 0.40454(18) -0.02916(13) 0.0209(4) Uani 1 1 d . . .
H3 H 0.4660 0.3329 -0.0509 0.025 Uiso 1 1 calc R . .
C4 C 0.39078(19) 0.49127(19) -0.00499(14) 0.0253(4) Uani 1 1 d . . .
H4 H 0.3081 0.4803 -0.0118 0.030 Uiso 1 1 calc R . .
C5 C 0.41799(19) 0.59432(19) 0.02925(14) 0.0253(4) Uani 1 1 d . . .
H5 H 0.3530 0.6520 0.0474 0.030 Uiso 1 1 calc R . .
C6 C 0.53851(19) 0.61513(17) 0.03755(13) 0.0208(4) Uani 1 1 d . . .
C7 C 0.5615(2) 0.72689(19) 0.07815(14) 0.0280(5) Uani 1 1 d . . .
H7A H 0.5336 0.7953 0.0387 0.042 Uiso 1 1 calc R . .
H7B H 0.6494 0.7256 0.0848 0.042 Uiso 1 1 calc R . .
H7C H 0.5166 0.7324 0.1374 0.042 Uiso 1 1 calc R . .
C8 C 0.76700(17) 0.55232(16) 0.00562(12) 0.0160(4) Uani 1 1 d . . .
C9 C 0.84845(17) 0.48088(16) 0.05972(12) 0.0158(4) Uani 1 1 d . . .
C10 C 0.97098(18) 0.49754(17) 0.05789(13) 0.0196(4) Uani 1 1 d . . .
H10 H 1.0247 0.4483 0.0948 0.024 Uiso 1 1 calc R . .
C11 C 1.01411(18) 0.58800(18) 0.00079(13) 0.0220(4) Uani 1 1 d . . .
H11 H 1.0976 0.6015 -0.0007 0.026 Uiso 1 1 calc R . .
C12 C 0.93519(18) 0.65822(17) -0.05383(13) 0.0209(4) Uani 1 1 d . . .
H12 H 0.9655 0.7197 -0.0924 0.025 Uiso 1 1 calc R . .
C13 C 0.81255(18) 0.64036(16) -0.05324(12) 0.0180(4) Uani 1 1 d . . .
C14 C 0.73233(19) 0.71320(18) -0.12012(13) 0.0242(4) Uani 1 1 d . . .
H14A H 0.6792 0.6624 -0.1447 0.036 Uiso 1 1 calc R . .
H14B H 0.7844 0.7470 -0.1693 0.036 Uiso 1 1 calc R . .
H14C H 0.6818 0.7770 -0.0894 0.036 Uiso 1 1 calc R . .
C15 C 0.74033(17) 0.32612(16) -0.12690(12) 0.0169(4) Uani 1 1 d . . .
H15 H 0.6916 0.3711 -0.1695 0.020 Uiso 1 1 calc R . .
C16 C 0.84865(17) 0.25605(17) -0.16161(12) 0.0164(4) Uani 1 1 d . . .
C17 C 0.94904(17) 0.22089(16) -0.10794(12) 0.0155(4) Uani 1 1 d . . .
C18 C 1.06366(17) 0.17417(17) -0.15090(12) 0.0174(4) Uani 1 1 d . . .
C19 C 1.06849(19) 0.15726(19) -0.24231(13) 0.0228(4) Uani 1 1 d . . .
H19 H 1.1437 0.1241 -0.2708 0.027 Uiso 1 1 calc R . .
C20 C 0.96789(19) 0.18667(19) -0.29499(13) 0.0247(4) Uani 1 1 d . . .
H20 H 0.9745 0.1710 -0.3570 0.030 Uiso 1 1 calc R . .
C21 C 0.86038(18) 0.23822(18) -0.25537(12) 0.0205(4) Uani 1 1 d . . .
H21 H 0.7930 0.2623 -0.2908 0.025 Uiso 1 1 calc R . .
C22 C 1.17832(18) 0.14519(18) -0.09767(13) 0.0226(4) Uani 1 1 d . . .
C23 C 1.20648(19) 0.2584(2) -0.05704(15) 0.0276(5) Uani 1 1 d . . .
H23A H 1.2262 0.3168 -0.1057 0.041 Uiso 1 1 calc R . .
H23B H 1.2764 0.2397 -0.0200 0.041 Uiso 1 1 calc R . .
H23C H 1.1348 0.2907 -0.0196 0.041 Uiso 1 1 calc R . .
C24 C 1.1575(2) 0.0486(2) -0.02287(15) 0.0269(5) Uani 1 1 d . . .
H24A H 1.0867 0.0756 0.0176 0.040 Uiso 1 1 calc R . .
H24B H 1.2304 0.0323 0.0114 0.040 Uiso 1 1 calc R . .
H24C H 1.1422 -0.0235 -0.0498 0.040 Uiso 1 1 calc R . .
C25 C 1.2920(2) 0.0997(2) -0.15705(15) 0.0363(6) Uani 1 1 d . . .
H25A H 1.2773 0.0270 -0.1834 0.054 Uiso 1 1 calc R . .
H25B H 1.3625 0.0835 -0.1203 0.054 Uiso 1 1 calc R . .
H25C H 1.3088 0.1597 -0.2053 0.054 Uiso 1 1 calc R . .
C26 C 0.75068(18) 0.41441(17) 0.19456(12) 0.0178(4) Uani 1 1 d . . .
H26 H 0.7680 0.4869 0.2154 0.021 Uiso 1 1 calc R . .
C27 C 0.67224(17) 0.34559(16) 0.25334(12) 0.0169(4) Uani 1 1 d . . .
C28 C 0.60782(17) 0.25980(16) 0.21895(12) 0.0172(4) Uani 1 1 d . . .
C29 C 0.51146(18) 0.21112(17) 0.27567(12) 0.0197(4) Uani 1 1 d . . .
C30 C 0.4905(2) 0.24930(19) 0.36295(13) 0.0249(4) Uani 1 1 d . . .
H30 H 0.4278 0.2176 0.4013 0.030 Uiso 1 1 calc R . .
C31 C 0.5559(2) 0.33117(18) 0.39739(13) 0.0247(5) Uani 1 1 d . . .
H31 H 0.5394 0.3526 0.4579 0.030 Uiso 1 1 calc R . .
C32 C 0.64396(19) 0.37978(17) 0.34236(12) 0.0214(4) Uani 1 1 d . . .
H32 H 0.6871 0.4377 0.3644 0.026 Uiso 1 1 calc R . .
C33 C 0.4361(2) 0.12139(19) 0.24117(13) 0.0255(5) Uani 1 1 d . . .
C34 C 0.3675(2) 0.1763(2) 0.15942(15) 0.0308(5) Uani 1 1 d . . .
H34A H 0.3239 0.1166 0.1358 0.046 Uiso 1 1 calc R . .
H34B H 0.4265 0.2043 0.1124 0.046 Uiso 1 1 calc R . .
H34C H 0.3087 0.2429 0.1782 0.046 Uiso 1 1 calc R . .
C35 C 0.5197(2) 0.00968(19) 0.21410(16) 0.0315(5) Uani 1 1 d . . .
H35A H 0.5646 -0.0240 0.2656 0.047 Uiso 1 1 calc R . .
H35B H 0.5779 0.0304 0.1640 0.047 Uiso 1 1 calc R . .
H35C H 0.4696 -0.0485 0.1955 0.047 Uiso 1 1 calc R . .
C36 C 0.3401(2) 0.0813(2) 0.31334(16) 0.0396(6) Uani 1 1 d . . .
H36A H 0.3813 0.0397 0.3641 0.059 Uiso 1 1 calc R . .
H36B H 0.2905 0.0282 0.2876 0.059 Uiso 1 1 calc R . .
H36C H 0.2870 0.1505 0.3345 0.059 Uiso 1 1 calc R . .
C37 C 0.98962(19) 0.18706(18) 0.18347(13) 0.0248(4) Uani 1 1 d . . .
H37A H 0.9663 0.2305 0.2377 0.037 Uiso 1 1 calc R . .
H37B H 1.0212 0.2405 0.1352 0.037 Uiso 1 1 calc R . .
H37C H 1.0532 0.1220 0.1966 0.037 Uiso 1 1 calc R . .
C38 C 0.8446(2) 0.04505(18) 0.21789(13) 0.0258(5) Uani 1 1 d . . .
H38A H 0.9161 -0.0110 0.2314 0.039 Uiso 1 1 calc R . .
H38B H 0.7848 0.0040 0.1909 0.039 Uiso 1 1 calc R . .
H38C H 0.8071 0.0786 0.2737 0.039 Uiso 1 1 calc R . .
C39 C 0.63709(19) 0.07240(19) -0.02939(14) 0.0240(5) Uani 1 1 d . . .
H39A H 0.6491 0.0810 -0.0952 0.036 Uiso 1 1 calc R . .
H39B H 0.5762 0.1358 -0.0079 0.036 Uiso 1 1 calc R . .
H39C H 0.6081 -0.0042 -0.0113 0.036 Uiso 1 1 calc R . .
C40 C 0.83906(19) -0.02417(18) -0.00866(14) 0.0257(5) Uani 1 1 d . . .
H40A H 0.8013 -0.0956 0.0124 0.038 Uiso 1 1 calc R . .
H40B H 0.9132 -0.0214 0.0228 0.038 Uiso 1 1 calc R . .
H40C H 0.8606 -0.0254 -0.0736 0.038 Uiso 1 1 calc R . .
C41 C 0.18215(17) 0.66651(17) 0.32302(12) 0.0180(4) Uani 1 1 d . . .
C42 C 0.21954(17) 0.73632(17) 0.38685(12) 0.0180(4) Uani 1 1 d . . .
C43 C 0.34248(18) 0.7404(2) 0.39742(13) 0.0252(5) Uani 1 1 d . . .
H43 H 0.3669 0.7918 0.4382 0.030 Uiso 1 1 calc R . .
C44 C 0.42927(19) 0.6689(2) 0.34807(14) 0.0317(5) Uani 1 1 d . . .
H44 H 0.5138 0.6721 0.3544 0.038 Uiso 1 1 calc R . .
C45 C 0.39427(19) 0.5924(2) 0.28942(14) 0.0303(5) Uani 1 1 d . . .
H45 H 0.4549 0.5414 0.2578 0.036 Uiso 1 1 calc R . .
C46 C 0.27061(19) 0.58961(18) 0.27636(13) 0.0231(4) Uani 1 1 d . . .
C47 C 0.2334(2) 0.5001(2) 0.21741(15) 0.0331(5) Uani 1 1 d . . .
H47A H 0.1838 0.4460 0.2539 0.050 Uiso 1 1 calc R . .
H47B H 0.3068 0.4551 0.1903 0.050 Uiso 1 1 calc R . .
H47C H 0.1854 0.5409 0.1697 0.050 Uiso 1 1 calc R . .
C48 C 0.04789(17) 0.67555(17) 0.30697(12) 0.0170(4) Uani 1 1 d . . .
C49 C -0.03432(18) 0.63445(16) 0.37386(12) 0.0174(4) Uani 1 1 d . . .
C50 C -0.16005(18) 0.64586(17) 0.36355(13) 0.0213(4) Uani 1 1 d . . .
H50 H -0.2155 0.6185 0.4103 0.026 Uiso 1 1 calc R . .
C51 C -0.20223(19) 0.69831(18) 0.28303(14) 0.0236(4) Uani 1 1 d . . .
H51 H -0.2871 0.7055 0.2740 0.028 Uiso 1 1 calc R . .
C52 C -0.12062(18) 0.74008(17) 0.21598(13) 0.0220(4) Uani 1 1 d . . .
H52 H -0.1509 0.7754 0.1615 0.026 Uiso 1 1 calc R . .
C53 C 0.00496(18) 0.73159(17) 0.22643(12) 0.0190(4) Uani 1 1 d . . .
C54 C 0.0890(2) 0.78724(19) 0.15607(14) 0.0268(5) Uani 1 1 d . . .
H54A H 0.0467 0.8069 0.1008 0.040 Uiso 1 1 calc R . .
H54B H 0.1622 0.7318 0.1434 0.040 Uiso 1 1 calc R . .
H54C H 0.1128 0.8594 0.1780 0.040 Uiso 1 1 calc R . .
C55 C 0.08516(18) 0.90474(17) 0.41957(13) 0.0187(4) Uani 1 1 d . . .
H55 H 0.1299 0.9415 0.3705 0.022 Uiso 1 1 calc R . .
C56 C -0.02153(18) 0.97344(17) 0.45901(12) 0.0180(4) Uani 1 1 d . . .
C57 C -0.11815(18) 0.91890(17) 0.50824(12) 0.0182(4) Uani 1 1 d . . .
C58 C -0.23015(19) 0.99059(18) 0.53174(13) 0.0221(4) Uani 1 1 d . . .
C59 C -0.2348(2) 1.11141(18) 0.51018(14) 0.0266(5) Uani 1 1 d . . .
H59 H -0.3073 1.1602 0.5283 0.032 Uiso 1 1 calc R . .
C60 C -0.1391(2) 1.16513(18) 0.46348(14) 0.0284(5) Uani 1 1 d . . .
H60 H -0.1461 1.2482 0.4508 0.034 Uiso 1 1 calc R . .
C61 C -0.03475(19) 1.09485(17) 0.43630(13) 0.0226(4) Uani 1 1 d . . .
H61 H 0.0295 1.1293 0.4015 0.027 Uiso 1 1 calc R . .
C62 C -0.34311(19) 0.93562(19) 0.57557(14) 0.0275(5) Uani 1 1 d . . .
C63 C -0.4530(2) 1.0294(2) 0.59676(18) 0.0458(7) Uani 1 1 d . . .
H63A H -0.5256 0.9898 0.6167 0.069 Uiso 1 1 calc R . .
H63B H -0.4692 1.0804 0.5425 0.069 Uiso 1 1 calc R . .
H63C H -0.4339 1.0773 0.6446 0.069 Uiso 1 1 calc R . .
C64 C -0.3150(2) 0.8667(2) 0.66486(15) 0.0343(6) Uani 1 1 d . . .
H64A H -0.2940 0.9210 0.7077 0.052 Uiso 1 1 calc R . .
H64B H -0.2459 0.8057 0.6543 0.052 Uiso 1 1 calc R . .
H64C H -0.3871 0.8294 0.6896 0.052 Uiso 1 1 calc R . .
C65 C -0.3833(2) 0.8522(2) 0.50890(16) 0.0357(6) Uani 1 1 d . . .
H65A H -0.3166 0.7895 0.4964 0.054 Uiso 1 1 calc R . .
H65B H -0.4028 0.8973 0.4526 0.054 Uiso 1 1 calc R . .
H65C H -0.4558 0.8171 0.5355 0.054 Uiso 1 1 calc R . .
C66 C 0.06354(18) 0.47677(17) 0.45639(13) 0.0182(4) Uani 1 1 d . . .
H66 H 0.0406 0.4308 0.4113 0.022 Uiso 1 1 calc R . .
C67 C 0.14901(17) 0.41786(17) 0.51855(12) 0.0175(4) Uani 1 1 d . . .
C68 C 0.21997(17) 0.48428(16) 0.56686(12) 0.0162(4) Uani 1 1 d . . .
C69 C 0.32039(18) 0.42296(18) 0.61301(12) 0.0196(4) Uani 1 1 d . . .
C70 C 0.33753(19) 0.30038(18) 0.61096(13) 0.0225(4) Uani 1 1 d . . .
H70 H 0.4023 0.2585 0.6425 0.027 Uiso 1 1 calc R . .
C71 C 0.26549(19) 0.23528(18) 0.56554(14) 0.0247(5) Uani 1 1 d . . .
H71 H 0.2797 0.1515 0.5674 0.030 Uiso 1 1 calc R . .
C72 C 0.17369(18) 0.29502(17) 0.51810(13) 0.0216(4) Uani 1 1 d . . .
H72 H 0.1262 0.2524 0.4844 0.026 Uiso 1 1 calc R . .
C73 C 0.40492(19) 0.48931(19) 0.66188(14) 0.0257(5) Uani 1 1 d . . .
C74 C 0.3317(2) 0.5589(2) 0.73846(14) 0.0352(6) Uani 1 1 d . . .
H74A H 0.2698 0.6175 0.7126 0.053 Uiso 1 1 calc R . .
H74B H 0.3878 0.5991 0.7700 0.053 Uiso 1 1 calc R . .
H74C H 0.2913 0.5040 0.7811 0.053 Uiso 1 1 calc R . .
C75 C 0.5078(2) 0.4076(2) 0.70434(18) 0.0443(7) Uani 1 1 d . . .
H75A H 0.4722 0.3509 0.7482 0.066 Uiso 1 1 calc R . .
H75B H 0.5588 0.4547 0.7348 0.066 Uiso 1 1 calc R . .
H75C H 0.5581 0.3649 0.6572 0.066 Uiso 1 1 calc R . .
C76 C 0.4686(2) 0.5769(2) 0.59449(15) 0.0308(5) Uani 1 1 d . . .
H76A H 0.5207 0.5327 0.5490 0.046 Uiso 1 1 calc R . .
H76B H 0.5190 0.6222 0.6271 0.046 Uiso 1 1 calc R . .
H76C H 0.4063 0.6311 0.5649 0.046 Uiso 1 1 calc R . .
C77 C -0.15820(18) 0.55757(19) 0.62610(14) 0.0269(5) Uani 1 1 d . . .
H77A H -0.1390 0.4738 0.6143 0.040 Uiso 1 1 calc R . .
H77B H -0.1907 0.6012 0.5727 0.040 Uiso 1 1 calc R . .
H77C H -0.2195 0.5660 0.6773 0.040 Uiso 1 1 calc R . .
C78 C -0.00100(19) 0.54640(19) 0.72957(13) 0.0249(4) Uani 1 1 d . . .
H78A H -0.0687 0.5433 0.7762 0.037 Uiso 1 1 calc R . .
H78B H 0.0612 0.5908 0.7501 0.037 Uiso 1 1 calc R . .
H78C H 0.0354 0.4659 0.7179 0.037 Uiso 1 1 calc R . .
C79 C 0.0054(2) 0.8539(2) 0.71831(14) 0.0288(5) Uani 1 1 d . . .
H79A H 0.0512 0.8538 0.7719 0.043 Uiso 1 1 calc R . .
H79B H -0.0628 0.8063 0.7320 0.043 Uiso 1 1 calc R . .
H79C H -0.0266 0.9352 0.7004 0.043 Uiso 1 1 calc R . .
C80 C 0.2011(2) 0.8563(2) 0.63301(15) 0.0280(5) Uani 1 1 d . . .
H80A H 0.1857 0.9383 0.6091 0.042 Uiso 1 1 calc R . .
H80B H 0.2583 0.8114 0.5908 0.042 Uiso 1 1 calc R . .
H80C H 0.2366 0.8543 0.6913 0.042 Uiso 1 1 calc R . .

loop_
_atom_site_aniso_label
_atom_site_aniso_U_11
_atom_site_aniso_U_22
_atom_site_aniso_U_33
_atom_site_aniso_U_23
_atom_site_aniso_U_13
_atom_site_aniso_U_12
V1 0.01638(16) 0.01385(16) 0.01115(14) -0.00046(11) -0.00014(12) -0.00279(12)
V2 0.01629(16) 0.01358(15) 0.01352(15) 0.00064(12) -0.00104(12) -0.00170(12)
N1 0.0132(7) 0.0157(8) 0.0153(7) -0.0008(6) -0.0012(6) -0.0034(6)
N2 0.0185(8) 0.0138(8) 0.0137(7) 0.0015(6) -0.0020(6) -0.0031(6)
N3 0.0196(8) 0.0181(8) 0.0141(7) 0.0013(6) -0.0009(6) -0.0013(6)
N4 0.0181(8) 0.0160(8) 0.0173(8) -0.0028(6) -0.0006(6) -0.0045(6)
N5 0.0147(8) 0.0204(8) 0.0166(7) -0.0012(6) -0.0022(6) -0.0038(6)
N6 0.0135(8) 0.0206(8) 0.0153(7) -0.0002(6) -0.0007(6) -0.0026(6)
N7 0.0192(8) 0.0179(8) 0.0161(7) 0.0007(6) -0.0006(7) -0.0027(7)
N8 0.0235(9) 0.0175(8) 0.0170(8) -0.0028(6) -0.0014(7) -0.0035(7)
O1 0.0168(7) 0.0198(7) 0.0107(6) -0.0021(5) -0.0004(5) -0.0028(5)
O2 0.0166(7) 0.0196(7) 0.0131(6) -0.0030(5) 0.0021(5) -0.0033(5)
O3 0.0183(7) 0.0138(7) 0.0204(6) 0.0029(5) -0.0010(6) -0.0010(5)
O4 0.0162(7) 0.0153(7) 0.0207(7) -0.0012(5) -0.0035(6) -0.0013(5)
C1 0.0164(9) 0.0167(9) 0.0151(8) 0.0020(7) -0.0004(7) -0.0023(7)
C2 0.0148(9) 0.0166(9) 0.0134(8) 0.0013(7) 0.0003(7) 0.0005(7)
C3 0.0182(10) 0.0229(10) 0.0214(9) -0.0021(8) 0.0008(8) -0.0027(8)
C4 0.0143(9) 0.0313(12) 0.0301(11) -0.0051(9) -0.0002(8) -0.0010(8)
C5 0.0188(10) 0.0255(11) 0.0298(11) -0.0030(9) 0.0037(9) 0.0017(8)
C6 0.0222(10) 0.0189(10) 0.0207(9) -0.0021(8) 0.0026(8) -0.0029(8)
C7 0.0308(12) 0.0224(11) 0.0297(11) -0.0053(9) 0.0036(10) -0.0005(9)
C8 0.0177(9) 0.0164(9) 0.0143(8) -0.0020(7) -0.0009(7) -0.0036(7)
C9 0.0193(9) 0.0137(9) 0.0147(8) -0.0012(7) -0.0001(7) -0.0039(7)
C10 0.0187(10) 0.0187(10) 0.0226(9) -0.0013(8) -0.0047(8) -0.0041(8)
C11 0.0170(10) 0.0243(11) 0.0258(10) -0.0006(8) 0.0005(8) -0.0087(8)
C12 0.0210(10) 0.0197(10) 0.0223(10) -0.0002(8) 0.0027(8) -0.0077(8)
C13 0.0218(10) 0.0158(9) 0.0160(8) -0.0011(7) 0.0025(8) -0.0026(8)
C14 0.0277(11) 0.0230(11) 0.0212(10) 0.0046(8) -0.0020(9) -0.0037(9)
C15 0.0166(9) 0.0204(10) 0.0144(8) -0.0004(7) -0.0037(7) -0.0033(7)
C16 0.0153(9) 0.0202(10) 0.0136(8) 0.0005(7) -0.0007(7) -0.0029(7)
C17 0.0177(9) 0.0147(9) 0.0140(8) 0.0011(7) 0.0004(7) -0.0036(7)
C18 0.0154(9) 0.0207(10) 0.0160(8) -0.0022(7) 0.0019(7) -0.0033(7)
C19 0.0201(10) 0.0277(11) 0.0188(9) -0.0032(8) 0.0058(8) 0.0003(9)
C20 0.0264(11) 0.0329(12) 0.0144(9) -0.0041(8) -0.0005(8) -0.0012(9)
C21 0.0230(10) 0.0264(11) 0.0122(8) -0.0017(7) -0.0017(8) -0.0025(8)
C22 0.0155(9) 0.0284(11) 0.0239(10) -0.0011(8) -0.0021(8) -0.0023(8)
C23 0.0200(11) 0.0362(13) 0.0288(11) -0.0004(9) -0.0028(9) -0.0125(9)
C24 0.0237(11) 0.0274(12) 0.0288(11) 0.0022(9) -0.0052(9) 0.0001(9)
C25 0.0216(11) 0.0518(16) 0.0326(12) -0.0013(11) 0.0031(10) 0.0030(11)
C26 0.0199(10) 0.0174(10) 0.0169(9) -0.0036(7) -0.0041(8) -0.0023(8)
C27 0.0209(10) 0.0160(9) 0.0135(8) -0.0003(7) -0.0015(7) -0.0015(7)
C28 0.0190(10) 0.0171(9) 0.0142(8) 0.0008(7) 0.0004(7) 0.0019(7)
C29 0.0209(10) 0.0219(10) 0.0154(9) 0.0027(7) 0.0014(8) -0.0031(8)
C30 0.0264(11) 0.0285(11) 0.0173(9) 0.0023(8) 0.0049(8) 0.0001(9)
C31 0.0362(12) 0.0235(11) 0.0130(9) -0.0006(8) 0.0018(9) -0.0004(9)
C32 0.0273(11) 0.0210(10) 0.0162(9) -0.0039(7) -0.0042(8) -0.0013(8)
C33 0.0254(11) 0.0286(12) 0.0224(10) 0.0010(8) 0.0063(9) -0.0095(9)
C34 0.0246(11) 0.0340(13) 0.0351(12) -0.0023(10) -0.0016(10) -0.0095(10)
C35 0.0363(13) 0.0228(11) 0.0359(12) -0.0021(9) 0.0042(10) -0.0105(10)
C36 0.0404(14) 0.0454(15) 0.0341(12) -0.0036(11) 0.0151(11) -0.0212(12)
C37 0.0296(12) 0.0246(11) 0.0209(10) 0.0012(8) -0.0088(9) -0.0031(9)
C38 0.0319(12) 0.0211(11) 0.0231(10) 0.0073(8) -0.0049(9) -0.0008(9)
C39 0.0226(11) 0.0233(11) 0.0280(11) -0.0052(9) -0.0048(9) -0.0067(9)
C40 0.0299(12) 0.0200(10) 0.0274(11) -0.0058(8) -0.0042(9) 0.0000(9)
C41 0.0171(9) 0.0208(10) 0.0143(8) 0.0029(7) 0.0006(7) 0.0014(8)
C42 0.0171(9) 0.0211(10) 0.0148(8) 0.0038(7) 0.0011(7) -0.0025(8)
C43 0.0189(10) 0.0351(12) 0.0218(10) 0.0048(9) -0.0028(8) -0.0070(9)
C44 0.0144(10) 0.0502(15) 0.0281(11) 0.0069(10) 0.0017(9) -0.0009(10)
C45 0.0220(11) 0.0406(13) 0.0230(10) 0.0052(9) 0.0042(9) 0.0100(10)
C46 0.0244(11) 0.0245(11) 0.0182(9) 0.0013(8) 0.0019(8) 0.0026(8)
C47 0.0348(13) 0.0354(13) 0.0260(11) -0.0065(10) 0.0042(10) 0.0063(10)
C48 0.0171(9) 0.0182(9) 0.0159(8) -0.0015(7) -0.0025(7) -0.0014(7)
C49 0.0199(10) 0.0174(9) 0.0160(8) -0.0031(7) -0.0060(7) -0.0025(7)
C50 0.0207(10) 0.0230(10) 0.0217(9) -0.0017(8) -0.0042(8) -0.0064(8)
C51 0.0197(10) 0.0256(11) 0.0271(10) -0.0030(8) -0.0096(9) -0.0026(8)
C52 0.0261(11) 0.0198(10) 0.0204(9) -0.0004(8) -0.0101(8) 0.0011(8)
C53 0.0217(10) 0.0190(10) 0.0160(8) -0.0033(7) -0.0017(7) 0.0002(8)
C54 0.0280(12) 0.0300(12) 0.0203(10) 0.0020(9) 0.0008(9) 0.0009(9)
C55 0.0197(10) 0.0203(10) 0.0180(9) 0.0019(7) -0.0037(8) -0.0097(8)
C56 0.0214(10) 0.0170(9) 0.0172(8) 0.0005(7) -0.0063(8) -0.0062(8)
C57 0.0214(10) 0.0171(9) 0.0168(8) -0.0009(7) -0.0049(8) -0.0023(8)
C58 0.0205(10) 0.0236(11) 0.0209(9) 0.0021(8) -0.0033(8) 0.0021(8)
C59 0.0280(12) 0.0195(11) 0.0301(11) -0.0001(9) -0.0026(9) 0.0059(9)
C60 0.0381(13) 0.0158(10) 0.0318(11) 0.0007(8) -0.0080(10) -0.0019(9)
C61 0.0287(11) 0.0183(10) 0.0221(10) 0.0013(8) -0.0056(9) -0.0071(8)
C62 0.0191(10) 0.0276(12) 0.0318(11) 0.0069(9) 0.0018(9) 0.0062(9)
C63 0.0302(13) 0.0437(15) 0.0540(16) 0.0183(13) 0.0110(12) 0.0132(11)
C64 0.0295(13) 0.0353(14) 0.0325(12) 0.0091(10) 0.0080(10) 0.0064(10)
C65 0.0224(12) 0.0409(14) 0.0438(14) 0.0085(11) -0.0079(10) -0.0060(10)
C66 0.0174(9) 0.0185(10) 0.0194(9) -0.0028(8) 0.0002(8) -0.0051(8)
C67 0.0167(9) 0.0198(10) 0.0157(8) -0.0007(7) -0.0002(7) -0.0019(7)
C68 0.0179(9) 0.0161(9) 0.0135(8) 0.0016(7) 0.0018(7) -0.0017(7)
C69 0.0188(10) 0.0228(10) 0.0154(8) 0.0046(7) 0.0000(8) -0.0001(8)
C70 0.0212(11) 0.0228(11) 0.0205(9) 0.0053(8) 0.0027(8) 0.0032(8)
C71 0.0263(11) 0.0174(11) 0.0272(10) 0.0036(8) 0.0066(9) 0.0024(8)
C72 0.0234(10) 0.0183(10) 0.0229(9) -0.0015(8) 0.0031(8) -0.0040(8)
C73 0.0234(11) 0.0281(12) 0.0256(10) 0.0077(9) -0.0112(9) -0.0026(9)
C74 0.0422(14) 0.0414(14) 0.0246(11) -0.0003(10) -0.0142(11) -0.0080(11)
C75 0.0394(15) 0.0433(15) 0.0511(16) 0.0111(12) -0.0272(13) -0.0002(12)
C76 0.0227(11) 0.0333(13) 0.0379(12) 0.0051(10) -0.0078(10) -0.0097(10)
C77 0.0234(11) 0.0288(12) 0.0294(11) 0.0011(9) 0.0006(9) -0.0102(9)
C78 0.0296(12) 0.0260(11) 0.0175(9) 0.0014(8) 0.0015(8) -0.0010(9)
C79 0.0368(13) 0.0250(11) 0.0250(10) -0.0070(9) 0.0065(10) -0.0077(9)
C80 0.0303(12) 0.0297(12) 0.0266(11) -0.0048(9) -0.0052(10) -0.0108(10)

loop_
_atom_type_symbol
_atom_type_description
_atom_type_scat_dispersion_real
_atom_type_scat_dispersion_imag
_atom_type_scat_source
C C 0.0033 0.0016 'International Tables Vol C Tables 4.2.6.8 and 6.1.1.4'
H H 0.0000 0.0000 'International Tables Vol C Tables 4.2.6.8 and 6.1.1.4'
N N 0.0061 0.0033 'International Tables Vol C Tables 4.2.6.8 and 6.1.1.4'
O O 0.0106 0.0060 'International Tables Vol C Tables 4.2.6.8 and 6.1.1.4'
V V 0.3005 0.5294 'International Tables Vol C Tables 4.2.6.8 and 6.1.1.4'

loop_
_geom_angle_atom_site_label_1
_geom_angle_atom_site_label_2
_geom_angle_atom_site_label_3
_geom_angle
_geom_angle_site_symmetry_1
_geom_angle_site_symmetry_3
_geom_angle_publ_flag
N4 V1 N3 98.62(7) . . ?
N4 V1 O1 94.84(6) . . ?
N3 V1 O1 93.21(6) . . ?
N4 V1 O2 91.90(6) . . ?
N3 V1 O2 95.28(6) . . ?
O1 V1 O2 168.25(6) . . ?
N4 V1 N2 169.46(7) . . ?
N3 V1 N2 90.23(6) . . ?
O1 V1 N2 90.35(6) . . ?
O2 V1 N2 81.52(6) . . ?
N4 V1 N1 92.30(6) . . ?
N3 V1 N1 168.13(6) . . ?
O1 V1 N1 81.21(6) . . ?
O2 V1 N1 88.93(6) . . ?
N2 V1 N1 79.41(6) . . ?
N8 V2 N7 98.32(7) . . ?
N8 V2 O3 95.69(6) . . ?
N7 V2 O3 94.41(6) . . ?
N8 V2 O4 92.19(6) . . ?
N7 V2 O4 95.50(6) . . ?
O3 V2 O4 166.32(5) . . ?
N8 V2 N6 170.44(7) . . ?
N7 V2 N6 89.62(6) . . ?
O3 V2 N6 88.95(6) . . ?
O4 V2 N6 81.71(6) . . ?
N8 V2 N5 92.80(6) . . ?
N7 V2 N5 168.55(6) . . ?
O3 V2 N5 81.73(6) . . ?
O4 V2 N5 86.74(6) . . ?
N6 V2 N5 79.57(6) . . ?
C15 N1 C2 116.79(15) . . ?
C15 N1 V1 121.21(13) . . ?
C2 N1 V1 121.99(11) . . ?
C26 N2 C9 115.88(16) . . ?
C26 N2 V1 122.81(13) . . ?
C9 N2 V1 120.85(11) . . ?
C38 N3 C37 111.53(15) . . ?
C38 N3 V1 125.10(13) . . ?
C37 N3 V1 122.26(12) . . ?
C40 N4 C39 110.82(16) . . ?
C40 N4 V1 125.50(13) . . ?
C39 N4 V1 123.16(13) . . ?
C55 N5 C42 117.43(16) . . ?
C55 N5 V2 122.35(13) . . ?
C42 N5 V2 119.80(12) . . ?
C66 N6 C49 116.16(16) . . ?
C66 N6 V2 122.70(13) . . ?
C49 N6 V2 120.03(12) . . ?
C77 N7 C78 110.68(15) . . ?
C77 N7 V2 122.69(12) . . ?
C78 N7 V2 125.25(13) . . ?
C80 N8 C79 111.96(16) . . ?
C80 N8 V2 123.26(14) . . ?
C79 N8 V2 124.20(14) . . ?
C17 O1 V1 126.82(11) . . ?
C28 O2 V1 129.54(12) . . ?
C57 O3 V2 128.23(12) . . ?
C68 O4 V2 129.29(11) . . ?
C2 C1 C6 118.63(17) . . ?
C2 C1 C8 119.31(16) . . ?
C6 C1 C8 122.02(17) . . ?
C3 C2 C1 121.56(17) . . ?
C3 C2 N1 119.96(17) . . ?
C1 C2 N1 118.47(16) . . ?
C4 C3 C2 119.07(19) . . ?
C4 C3 H3 120.5 . . ?
C2 C3 H3 120.5 . . ?
C3 C4 C5 120.07(19) . . ?
C3 C4 H4 120.0 . . ?
C5 C4 H4 120.0 . . ?
C4 C5 C6 121.6(2) . . ?
C4 C5 H5 119.2 . . ?
C6 C5 H5 119.2 . . ?
C5 C6 C1 118.92(18) . . ?
C5 C6 C7 118.86(19) . . ?
C1 C6 C7 122.22(18) . . ?
C6 C7 H7A 109.5 . . ?
C6 C7 H7B 109.5 . . ?
H7A C7 H7B 109.5 . . ?
C6 C7 H7C 109.5 . . ?
H7A C7 H7C 109.5 . . ?
H7B C7 H7C 109.5 . . ?
C13 C8 C9 118.67(16) . . ?
C13 C8 C1 121.11(16) . . ?
C9 C8 C1 120.17(15) . . ?
C10 C9 C8 121.79(16) . . ?
C10 C9 N2 121.00(16) . . ?
C8 C9 N2 117.18(16) . . ?
C9 C10 C11 118.78(18) . . ?
C9 C10 H10 120.6 . . ?
C11 C10 H10 120.6 . . ?
C12 C11 C10 120.08(18) . . ?
C12 C11 H11 120.0 . . ?
C10 C11 H11 120.0 . . ?
C11 C12 C13 121.24(17) . . ?
C11 C12 H12 119.4 . . ?
C13 C12 H12 119.4 . . ?
C12 C13 C8 119.38(17) . . ?
C12 C13 C14 119.08(17) . . ?
C8 C13 C14 121.46(17) . . ?
C13 C14 H14A 109.5 . . ?
C13 C14 H14B 109.5 . . ?
H14A C14 H14B 109.5 . . ?
C13 C14 H14C 109.5 . . ?
H14A C14 H14C 109.5 . . ?
H14B C14 H14C 109.5 . . ?
N1 C15 C16 125.73(17) . . ?
N1 C15 H15 117.1 . . ?
C16 C15 H15 117.1 . . ?
C21 C16 C17 120.28(17) . . ?
C21 C16 C15 117.55(17) . . ?
C17 C16 C15 121.48(16) . . ?
O1 C17 C16 119.97(17) . . ?
O1 C17 C18 121.15(16) . . ?
C16 C17 C18 118.85(16) . . ?
C19 C18 C17 117.88(17) . . ?
C19 C18 C22 121.04(17) . . ?
C17 C18 C22 121.07(16) . . ?
C18 C19 C20 123.44(19) . . ?
C18 C19 H19 118.3 . . ?
C20 C19 H19 118.3 . . ?
C21 C20 C19 118.82(18) . . ?
C21 C20 H20 120.6 . . ?
C19 C20 H20 120.6 . . ?
C20 C21 C16 120.51(18) . . ?
C20 C21 H21 119.7 . . ?
C16 C21 H21 119.7 . . ?
C25 C22 C24 107.14(18) . . ?
C25 C22 C18 112.59(16) . . ?
C24 C22 C18 110.27(16) . . ?
C25 C22 C23 107.46(17) . . ?
C24 C22 C23 110.40(17) . . ?
C18 C22 C23 108.94(17) . . ?
C22 C23 H23A 109.5 . . ?
C22 C23 H23B 109.5 . . ?
H23A C23 H23B 109.5 . . ?
C22 C23 H23C 109.5 . . ?
H23A C23 H23C 109.5 . . ?
H23B C23 H23C 109.5 . . ?
C22 C24 H24A 109.5 . . ?
C22 C24 H24B 109.5 . . ?
H24A C24 H24B 109.5 . . ?
C22 C24 H24C 109.5 . . ?
H24A C24 H24C 109.5 . . ?
H24B C24 H24C 109.5 . . ?
C22 C25 H25A 109.5 . . ?
C22 C25 H25B 109.5 . . ?
H25A C25 H25B 109.5 . . ?
C22 C25 H25C 109.5 . . ?
H25A C25 H25C 109.5 . . ?
H25B C25 H25C 109.5 . . ?
N2 C26 C27 126.03(18) . . ?
N2 C26 H26 117.0 . . ?
C27 C26 H26 117.0 . . ?
C32 C27 C28 120.20(17) . . ?
C32 C27 C26 117.89(17) . . ?
C28 C27 C26 120.97(16) . . ?
O2 C28 C27 120.71(16) . . ?
O2 C28 C29 120.32(17) . . ?
C27 C28 C29 118.94(17) . . ?
C30 C29 C28 116.91(18) . . ?
C30 C29 C33 121.85(18) . . ?
C28 C29 C33 121.24(17) . . ?
C31 C30 C29 124.10(19) . . ?
C31 C30 H30 118.0 . . ?
C29 C30 H30 118.0 . . ?
C32 C31 C30 118.62(19) . . ?
C32 C31 H31 120.7 . . ?
C30 C31 H31 120.7 . . ?
C31 C32 C27 121.19(18) . . ?
C31 C32 H32 119.4 . . ?
C27 C32 H32 119.4 . . ?
C36 C33 C29 111.94(17) . . ?
C36 C33 C35 106.84(18) . . ?
C29 C33 C35 110.50(18) . . ?
C36 C33 C34 107.51(18) . . ?
C29 C33 C34 110.35(16) . . ?
C35 C33 C34 109.57(18) . . ?
C33 C34 H34A 109.5 . . ?
C33 C34 H34B 109.5 . . ?
H34A C34 H34B 109.5 . . ?
C33 C34 H34C 109.5 . . ?
H34A C34 H34C 109.5 . . ?
H34B C34 H34C 109.5 . . ?
C33 C35 H35A 109.5 . . ?
C33 C35 H35B 109.5 . . ?
H35A C35 H35B 109.5 . . ?
C33 C35 H35C 109.5 . . ?
H35A C35 H35C 109.5 . . ?
H35B C35 H35C 109.5 . . ?
C33 C36 H36A 109.5 . . ?
C33 C36 H36B 109.5 . . ?
H36A C36 H36B 109.5 . . ?
C33 C36 H36C 109.5 . . ?
H36A C36 H36C 109.5 . . ?
H36B C36 H36C 109.5 . . ?
N3 C37 H37A 109.5 . . ?
N3 C37 H37B 109.5 . . ?
H37A C37 H37B 109.5 . . ?
N3 C37 H37C 109.5 . . ?
H37A C37 H37C 109.5 . . ?
H37B C37 H37C 109.5 . . ?
N3 C38 H38A 109.5 . . ?
N3 C38 H38B 109.5 . . ?
H38A C38 H38B 109.5 . . ?
N3 C38 H38C 109.5 . . ?
H38A C38 H38C 109.5 . . ?
H38B C38 H38C 109.5 . . ?
N4 C39 H39A 109.5 . . ?
N4 C39 H39B 109.5 . . ?
H39A C39 H39B 109.5 . . ?
N4 C39 H39C 109.5 . . ?
H39A C39 H39C 109.5 . . ?
H39B C39 H39C 109.5 . . ?
N4 C40 H40A 109.5 . . ?
N4 C40 H40B 109.5 . . ?
H40A C40 H40B 109.5 . . ?
N4 C40 H40C 109.5 . . ?
H40A C40 H40C 109.5 . . ?
H40B C40 H40C 109.5 . . ?
C42 C41 C46 119.06(17) . . ?
C42 C41 C48 118.89(17) . . ?
C46 C41 C48 122.04(17) . . ?
C43 C42 C41 121.05(19) . . ?
C43 C42 N5 121.24(18) . . ?
C41 C42 N5 117.60(16) . . ?
C44 C43 C42 119.3(2) . . ?
C44 C43 H43 120.4 . . ?
C42 C43 H43 120.4 . . ?
C43 C44 C45 120.7(2) . . ?
C43 C44 H44 119.7 . . ?
C45 C44 H44 119.7 . . ?
C44 C45 C46 120.6(2) . . ?
C44 C45 H45 119.7 . . ?
C46 C45 H45 119.7 . . ?
C45 C46 C41 118.97(19) . . ?
C45 C46 C47 119.9(2) . . ?
C41 C46 C47 120.99(18) . . ?
C46 C47 H47A 109.5 . . ?
C46 C47 H47B 109.5 . . ?
H47A C47 H47B 109.5 . . ?
C46 C47 H47C 109.5 . . ?
H47A C47 H47C 109.5 . . ?
H47B C47 H47C 109.5 . . ?
C49 C48 C53 119.97(17) . . ?
C49 C48 C41 119.70(16) . . ?
C53 C48 C41 120.22(16) . . ?
C48 C49 C50 121.65(17) . . ?
C48 C49 N6 116.60(16) . . ?
C50 C49 N6 121.67(17) . . ?
C51 C50 C49 118.43(18) . . ?
C51 C50 H50 120.8 . . ?
C49 C50 H50 120.8 . . ?
C52 C51 C50 120.24(18) . . ?
C52 C51 H51 119.9 . . ?
C50 C51 H51 119.9 . . ?
C51 C52 C53 121.80(17) . . ?
C51 C52 H52 119.1 . . ?
C53 C52 H52 119.1 . . ?
C52 C53 C48 117.87(18) . . ?
C52 C53 C54 120.30(17) . . ?
C48 C53 C54 121.73(18) . . ?
C53 C54 H54A 109.5 . . ?
C53 C54 H54B 109.5 . . ?
H54A C54 H54B 109.5 . . ?
C53 C54 H54C 109.5 . . ?
H54A C54 H54C 109.5 . . ?
H54B C54 H54C 109.5 . . ?
N5 C55 C56 125.88(18) . . ?
N5 C55 H55 117.1 . . ?
C56 C55 H55 117.1 . . ?
C61 C56 C57 120.66(19) . . ?
C61 C56 C55 117.09(18) . . ?
C57 C56 C55 121.65(17) . . ?
O3 C57 C56 120.63(17) . . ?
O3 C57 C58 120.79(17) . . ?
C56 C57 C58 118.52(17) . . ?
C59 C58 C57 117.54(19) . . ?
C59 C58 C62 121.10(19) . . ?
C57 C58 C62 121.31(17) . . ?
C58 C59 C60 123.8(2) . . ?
C58 C59 H59 118.1 . . ?
C60 C59 H59 118.1 . . ?
C61 C60 C59 118.32(19) . . ?
C61 C60 H60 120.8 . . ?
C59 C60 H60 120.8 . . ?
C60 C61 C56 121.00(19) . . ?
C60 C61 H61 119.5 . . ?
C56 C61 H61 119.5 . . ?
C64 C62 C58 111.32(17) . . ?
C64 C62 C63 106.81(19) . . ?
C58 C62 C63 112.58(18) . . ?
C64 C62 C65 110.07(19) . . ?
C58 C62 C65 108.37(17) . . ?
C63 C62 C65 107.63(19) . . ?
C62 C63 H63A 109.5 . . ?
C62 C63 H63B 109.5 . . ?
H63A C63 H63B 109.5 . . ?
C62 C63 H63C 109.5 . . ?
H63A C63 H63C 109.5 . . ?
H63B C63 H63C 109.5 . . ?
C62 C64 H64A 109.5 . . ?
C62 C64 H64B 109.5 . . ?
H64A C64 H64B 109.5 . . ?
C62 C64 H64C 109.5 . . ?
H64A C64 H64C 109.5 . . ?
H64B C64 H64C 109.5 . . ?
C62 C65 H65A 109.5 . . ?
C62 C65 H65B 109.5 . . ?
H65A C65 H65B 109.5 . . ?
C62 C65 H65C 109.5 . . ?
H65A C65 H65C 109.5 . . ?
H65B C65 H65C 109.5 . . ?
N6 C66 C67 126.36(18) . . ?
N6 C66 H66 116.8 . . ?
C67 C66 H66 116.8 . . ?
C72 C67 C68 120.85(17) . . ?
C72 C67 C66 117.75(17) . . ?
C68 C67 C66 120.58(17) . . ?
O4 C68 C67 121.29(16) . . ?
O4 C68 C69 120.07(16) . . ?
C67 C68 C69 118.61(17) . . ?
C70 C69 C68 117.08(18) . . ?
C70 C69 C73 121.45(18) . . ?
C68 C69 C73 121.47(18) . . ?
C69 C70 C71 124.05(19) . . ?
C69 C70 H70 118.0 . . ?
C71 C70 H70 118.0 . . ?
C72 C71 C70 118.41(19) . . ?
C72 C71 H71 120.8 . . ?
C70 C71 H71 120.8 . . ?
C71 C72 C67 120.89(19) . . ?
C71 C72 H72 119.6 . . ?
C67 C72 H72 119.6 . . ?
C69 C73 C75 113.00(18) . . ?
C69 C73 C74 110.73(18) . . ?
C75 C73 C74 107.43(18) . . ?
C69 C73 C76 110.12(16) . . ?
C75 C73 C76 106.21(18) . . ?
C74 C73 C76 109.19(19) . . ?
C73 C74 H74A 109.5 . . ?
C73 C74 H74B 109.5 . . ?
H74A C74 H74B 109.5 . . ?
C73 C74 H74C 109.5 . . ?
H74A C74 H74C 109.5 . . ?
H74B C74 H74C 109.5 . . ?
C73 C75 H75A 109.5 . . ?
C73 C75 H75B 109.5 . . ?
H75A C75 H75B 109.5 . . ?
C73 C75 H75C 109.5 . . ?
H75A C75 H75C 109.5 . . ?
H75B C75 H75C 109.5 . . ?
C73 C76 H76A 109.5 . . ?
C73 C76 H76B 109.5 . . ?
H76A C76 H76B 109.5 . . ?
C73 C76 H76C 109.5 . . ?
H76A C76 H76C 109.5 . . ?
H76B C76 H76C 109.5 . . ?
N7 C77 H77A 109.5 . . ?
N7 C77 H77B 109.5 . . ?
H77A C77 H77B 109.5 . . ?
N7 C77 H77C 109.5 . . ?
H77A C77 H77C 109.5 . . ?
H77B C77 H77C 109.5 . . ?
N7 C78 H78A 109.5 . . ?
N7 C78 H78B 109.5 . . ?
H78A C78 H78B 109.5 . . ?
N7 C78 H78C 109.5 . . ?
H78A C78 H78C 109.5 . . ?
H78B C78 H78C 109.5 . . ?
N8 C79 H79A 109.5 . . ?
N8 C79 H79B 109.5 . . ?
H79A C79 H79B 109.5 . . ?
N8 C79 H79C 109.5 . . ?
H79A C79 H79C 109.5 . . ?
H79B C79 H79C 109.5 . . ?
N8 C80 H80A 109.5 . . ?
N8 C80 H80B 109.5 . . ?
H80A C80 H80B 109.5 . . ?
N8 C80 H80C 109.5 . . ?
H80A C80 H80C 109.5 . . ?
H80B C80 H80C 109.5 . . ?

loop_
_geom_bond_atom_site_label_1
_geom_bond_atom_site_label_2
_geom_bond_distance
_geom_bond_site_symmetry_2
_geom_bond_publ_flag
V1 N4 1.8819(16) . ?
V1 N3 1.8855(16) . ?
V1 O1 1.9687(13) . ?
V1 O2 1.9696(13) . ?
V1 N2 2.1873(15) . ?
V1 N1 2.1988(15) . ?
V2 N8 1.8849(16) . ?
V2 N7 1.8855(15) . ?
V2 O3 1.9660(13) . ?
V2 O4 1.9668(13) . ?
V2 N6 2.2002(16) . ?
V2 N5 2.2197(16) . ?
N1 C15 1.295(2) . ?
N1 C2 1.438(2) . ?
N2 C26 1.300(2) . ?
N2 C9 1.443(2) . ?
N3 C38 1.457(2) . ?
N3 C37 1.460(2) . ?
N4 C40 1.450(2) . ?
N4 C39 1.464(2) . ?
N5 C55 1.291(2) . ?
N5 C42 1.445(2) . ?
N6 C66 1.285(2) . ?
N6 C49 1.444(2) . ?
N7 C77 1.459(2) . ?
N7 C78 1.460(2) . ?
N8 C80 1.452(2) . ?
N8 C79 1.463(3) . ?
O1 C17 1.331(2) . ?
O2 C28 1.321(2) . ?
O3 C57 1.323(2) . ?
O4 C68 1.320(2) . ?
C1 C2 1.404(3) . ?
C1 C6 1.411(3) . ?
C1 C8 1.506(2) . ?
C2 C3 1.396(3) . ?
C3 C4 1.385(3) . ?
C3 H3 0.9500 . ?
C4 C5 1.389(3) . ?
C4 H4 0.9500 . ?
C5 C6 1.394(3) . ?
C5 H5 0.9500 . ?
C6 C7 1.507(3) . ?
C7 H7A 0.9800 . ?
C7 H7B 0.9800 . ?
C7 H7C 0.9800 . ?
C8 C13 1.399(2) . ?
C8 C9 1.406(2) . ?
C9 C10 1.384(3) . ?
C10 C11 1.395(3) . ?
C10 H10 0.9500 . ?
C11 C12 1.387(3) . ?
C11 H11 0.9500 . ?
C12 C13 1.391(3) . ?
C12 H12 0.9500 . ?
C13 C14 1.525(3) . ?
C14 H14A 0.9800 . ?
C14 H14B 0.9800 . ?
C14 H14C 0.9800 . ?
C15 C16 1.437(3) . ?
C15 H15 0.9500 . ?
C16 C21 1.421(2) . ?
C16 C17 1.422(3) . ?
C17 C18 1.431(3) . ?
C18 C19 1.387(3) . ?
C18 C22 1.539(3) . ?
C19 C20 1.407(3) . ?
C19 H19 0.9500 . ?
C20 C21 1.367(3) . ?
C20 H20 0.9500 . ?
C21 H21 0.9500 . ?
C22 C25 1.534(3) . ?
C22 C24 1.536(3) . ?
C22 C23 1.540(3) . ?
C23 H23A 0.9800 . ?
C23 H23B 0.9800 . ?
C23 H23C 0.9800 . ?
C24 H24A 0.9800 . ?
C24 H24B 0.9800 . ?
C24 H24C 0.9800 . ?
C25 H25A 0.9800 . ?
C25 H25B 0.9800 . ?
C25 H25C 0.9800 . ?
C26 C27 1.441(3) . ?
C26 H26 0.9500 . ?
C27 C32 1.411(2) . ?
C27 C28 1.423(3) . ?
C28 C29 1.443(3) . ?
C29 C30 1.395(3) . ?
C29 C33 1.534(3) . ?
C30 C31 1.395(3) . ?
C30 H30 0.9500 . ?
C31 C32 1.363(3) . ?
C31 H31 0.9500 . ?
C32 H32 0.9500 . ?
C33 C36 1.532(3) . ?
C33 C35 1.540(3) . ?
C33 C34 1.544(3) . ?
C34 H34A 0.9800 . ?
C34 H34B 0.9800 . ?
C34 H34C 0.9800 . ?
C35 H35A 0.9800 . ?
C35 H35B 0.9800 . ?
C35 H35C 0.9800 . ?
C36 H36A 0.9800 . ?
C36 H36B 0.9800 . ?
C36 H36C 0.9800 . ?
C37 H37A 0.9800 . ?
C37 H37B 0.9800 . ?
C37 H37C 0.9800 . ?
C38 H38A 0.9800 . ?
C38 H38B 0.9800 . ?
C38 H38C 0.9800 . ?
C39 H39A 0.9800 . ?
C39 H39B 0.9800 . ?
C39 H39C 0.9800 . ?
C40 H40A 0.9800 . ?
C40 H40B 0.9800 . ?
C40 H40C 0.9800 . ?
C41 C42 1.401(3) . ?
C41 C46 1.407(3) . ?
C41 C48 1.509(3) . ?
C42 C43 1.384(3) . ?
C43 C44 1.382(3) . ?
C43 H43 0.9500 . ?
C44 C45 1.386(3) . ?
C44 H44 0.9500 . ?
C45 C46 1.397(3) . ?
C45 H45 0.9500 . ?
C46 C47 1.508(3) . ?
C47 H47A 0.9800 . ?
C47 H47B 0.9800 . ?
C47 H47C 0.9800 . ?
C48 C49 1.387(3) . ?
C48 C53 1.411(2) . ?
C49 C50 1.397(3) . ?
C50 C51 1.394(3) . ?
C50 H50 0.9500 . ?
C51 C52 1.388(3) . ?
C51 H51 0.9500 . ?
C52 C53 1.397(3) . ?
C52 H52 0.9500 . ?
C53 C54 1.500(3) . ?
C54 H54A 0.9800 . ?
C54 H54B 0.9800 . ?
C54 H54C 0.9800 . ?
C55 C56 1.442(3) . ?
C55 H55 0.9500 . ?
C56 C61 1.398(3) . ?
C56 C57 1.424(3) . ?
C57 C58 1.431(3) . ?
C58 C59 1.391(3) . ?
C58 C62 1.539(3) . ?
C59 C60 1.396(3) . ?
C59 H59 0.9500 . ?
C60 C61 1.373(3) . ?
C60 H60 0.9500 . ?
C61 H61 0.9500 . ?
C62 C64 1.534(3) . ?
C62 C63 1.547(3) . ?
C62 C65 1.549(3) . ?
C63 H63A 0.9800 . ?
C63 H63B 0.9800 . ?
C63 H63C 0.9800 . ?
C64 H64A 0.9800 . ?
C64 H64B 0.9800 . ?
C64 H64C 0.9800 . ?
C65 H65A 0.9800 . ?
C65 H65B 0.9800 . ?
C65 H65C 0.9800 . ?
C66 C67 1.451(3) . ?
C66 H66 0.9500 . ?
C67 C72 1.398(3) . ?
C67 C68 1.421(3) . ?
C68 C69 1.437(3) . ?
C69 C70 1.393(3) . ?
C69 C73 1.527(3) . ?
C70 C71 1.394(3) . ?
C70 H70 0.9500 . ?
C71 C72 1.370(3) . ?
C71 H71 0.9500 . ?
C72 H72 0.9500 . ?
C73 C75 1.530(3) . ?
C73 C74 1.554(3) . ?
C73 C76 1.554(3) . ?
C74 H74A 0.9800 . ?
C74 H74B 0.9800 . ?
C74 H74C 0.9800 . ?
C75 H75A 0.9800 . ?
C75 H75B 0.9800 . ?
C75 H75C 0.9800 . ?
C76 H76A 0.9800 . ?
C76 H76B 0.9800 . ?
C76 H76C 0.9800 . ?
C77 H77A 0.9800 . ?
C77 H77B 0.9800 . ?
C77 H77C 0.9800 . ?
C78 H78A 0.9800 . ?
C78 H78B 0.9800 . ?
C78 H78C 0.9800 . ?
C79 H79A 0.9800 . ?
C79 H79B 0.9800 . ?
C79 H79C 0.9800 . ?
C80 H80A 0.9800 . ?
C80 H80B 0.9800 . ?
C80 H80C 0.9800 . ?

loop_
_geom_torsion_atom_site_label_1
_geom_torsion_atom_site_label_2
_geom_torsion_atom_site_label_3
_geom_torsion_atom_site_label_4
_geom_torsion
_geom_torsion_site_symmetry_1
_geom_torsion_site_symmetry_2
_geom_torsion_site_symmetry_3
_geom_torsion_site_symmetry_4
_geom_torsion_publ_flag
N4 V1 N1 C15 -58.75(15) . . . . ?
N3 V1 N1 C15 98.3(3) . . . . ?
O1 V1 N1 C15 35.79(14) . . . . ?
O2 V1 N1 C15 -150.61(14) . . . . ?
N2 V1 N1 C15 127.81(15) . . . . ?
N4 V1 N1 C2 122.74(14) . . . . ?
N3 V1 N1 C2 -80.2(4) . . . . ?
O1 V1 N1 C2 -142.72(14) . . . . ?
O2 V1 N1 C2 30.88(13) . . . . ?
N2 V1 N1 C2 -50.70(13) . . . . ?
N4 V1 N2 C26 83.2(4) . . . . ?
N3 V1 N2 C26 -64.05(15) . . . . ?
O1 V1 N2 C26 -157.26(15) . . . . ?
O2 V1 N2 C26 31.26(15) . . . . ?
N1 V1 N2 C26 121.76(16) . . . . ?
N4 V1 N2 C9 -88.7(4) . . . . ?
N3 V1 N2 C9 124.06(14) . . . . ?
O1 V1 N2 C9 30.85(13) . . . . ?
O2 V1 N2 C9 -140.63(14) . . . . ?
N1 V1 N2 C9 -50.14(13) . . . . ?
N4 V1 N3 C38 -49.93(17) . . . . ?
O1 V1 N3 C38 -145.32(16) . . . . ?
O2 V1 N3 C38 42.81(16) . . . . ?
N2 V1 N3 C38 124.32(16) . . . . ?
N1 V1 N3 C38 153.2(3) . . . . ?
N4 V1 N3 C37 143.16(15) . . . . ?
O1 V1 N3 C37 47.77(15) . . . . ?
O2 V1 N3 C37 -124.11(15) . . . . ?
N2 V1 N3 C37 -42.60(15) . . . . ?
N1 V1 N3 C37 -13.7(4) . . . . ?
N3 V1 N4 C40 -44.10(16) . . . . ?
O1 V1 N4 C40 49.89(16) . . . . ?
O2 V1 N4 C40 -139.73(15) . . . . ?
N2 V1 N4 C40 169.1(3) . . . . ?
N1 V1 N4 C40 131.26(16) . . . . ?
N3 V1 N4 C39 144.94(15) . . . . ?
O1 V1 N4 C39 -121.06(15) . . . . ?
O2 V1 N4 C39 49.31(15) . . . . ?
N2 V1 N4 C39 -1.8(4) . . . . ?
N1 V1 N4 C39 -39.70(15) . . . . ?
N8 V2 N5 C55 -65.90(15) . . . . ?
N7 V2 N5 C55 100.4(4) . . . . ?
O3 V2 N5 C55 29.45(14) . . . . ?
O4 V2 N5 C55 -157.94(15) . . . . ?
N6 V2 N5 C55 119.90(15) . . . . ?
N8 V2 N5 C42 121.74(13) . . . . ?
N7 V2 N5 C42 -72.0(4) . . . . ?
O3 V2 N5 C42 -142.92(13) . . . . ?
O4 V2 N5 C42 29.70(13) . . . . ?
N6 V2 N5 C42 -52.46(13) . . . . ?
N8 V2 N6 C66 81.4(4) . . . . ?
N7 V2 N6 C66 -64.93(15) . . . . ?
O3 V2 N6 C66 -159.34(15) . . . . ?
O4 V2 N6 C66 30.69(15) . . . . ?
N5 V2 N6 C66 118.88(16) . . . . ?
N8 V2 N6 C49 -86.0(4) . . . . ?
N7 V2 N6 C49 127.60(14) . . . . ?
O3 V2 N6 C49 33.18(13) . . . . ?
O4 V2 N6 C49 -136.79(14) . . . . ?
N5 V2 N6 C49 -48.60(13) . . . . ?
N8 V2 N7 C77 143.00(16) . . . . ?
O3 V2 N7 C77 46.59(16) . . . . ?
O4 V2 N7 C77 -123.96(16) . . . . ?
N6 V2 N7 C77 -42.33(16) . . . . ?
N5 V2 N7 C77 -23.1(4) . . . . ?
N8 V2 N7 C78 -51.64(16) . . . . ?
O3 V2 N7 C78 -148.06(15) . . . . ?
O4 V2 N7 C78 41.39(16) . . . . ?
N6 V2 N7 C78 123.02(16) . . . . ?
N5 V2 N7 C78 142.2(3) . . . . ?
N7 V2 N8 C80 146.98(16) . . . . ?
O3 V2 N8 C80 -117.70(15) . . . . ?
O4 V2 N8 C80 51.10(16) . . . . ?
N6 V2 N8 C80 1.0(5) . . . . ?
N5 V2 N8 C80 -35.75(16) . . . . ?
N7 V2 N8 C79 -42.45(17) . . . . ?
O3 V2 N8 C79 52.87(16) . . . . ?
O4 V2 N8 C79 -138.33(16) . . . . ?
N6 V2 N8 C79 171.6(3) . . . . ?
N5 V2 N8 C79 134.83(16) . . . . ?
N4 V1 O1 C17 40.51(15) . . . . ?
N3 V1 O1 C17 139.45(15) . . . . ?
O2 V1 O1 C17 -84.3(3) . . . . ?
N2 V1 O1 C17 -130.30(15) . . . . ?
N1 V1 O1 C17 -51.08(15) . . . . ?
N4 V1 O2 C28 142.47(15) . . . . ?
N3 V1 O2 C28 43.63(16) . . . . ?
O1 V1 O2 C28 -92.5(3) . . . . ?
N2 V1 O2 C28 -45.81(15) . . . . ?
N1 V1 O2 C28 -125.26(15) . . . . ?
N8 V2 O3 C57 44.41(15) . . . . ?
N7 V2 O3 C57 143.25(15) . . . . ?
O4 V2 O3 C57 -80.4(3) . . . . ?
N6 V2 O3 C57 -127.21(15) . . . . ?
N5 V2 O3 C57 -47.60(15) . . . . ?
N8 V2 O4 C68 142.10(15) . . . . ?
N7 V2 O4 C68 43.52(15) . . . . ?
O3 V2 O4 C68 -92.7(3) . . . . ?
N6 V2 O4 C68 -45.29(14) . . . . ?
N5 V2 O4 C68 -125.22(15) . . . . ?
C6 C1 C2 C3 4.9(3) . . . . ?
C8 C1 C2 C3 -172.81(16) . . . . ?
C6 C1 C2 N1 -174.33(16) . . . . ?
C8 C1 C2 N1 7.9(2) . . . . ?
C15 N1 C2 C3 82.3(2) . . . . ?
V1 N1 C2 C3 -99.12(18) . . . . ?
C15 N1 C2 C1 -98.4(2) . . . . ?
V1 N1 C2 C1 80.15(18) . . . . ?
C1 C2 C3 C4 -1.6(3) . . . . ?
N1 C2 C3 C4 177.65(17) . . . . ?
C2 C3 C4 C5 -1.9(3) . . . . ?
C3 C4 C5 C6 2.1(3) . . . . ?
C4 C5 C6 C1 1.3(3) . . . . ?
C4 C5 C6 C7 -177.95(19) . . . . ?
C2 C1 C6 C5 -4.7(3) . . . . ?
C8 C1 C6 C5 172.96(17) . . . . ?
C2 C1 C6 C7 174.54(17) . . . . ?
C8 C1 C6 C7 -7.8(3) . . . . ?
C2 C1 C8 C13 112.4(2) . . . . ?
C6 C1 C8 C13 -65.3(2) . . . . ?
C2 C1 C8 C9 -64.9(2) . . . . ?
C6 C1 C8 C9 117.4(2) . . . . ?
C13 C8 C9 C10 1.7(3) . . . . ?
C1 C8 C9 C10 179.16(18) . . . . ?
C13 C8 C9 N2 -176.39(16) . . . . ?
C1 C8 C9 N2 1.0(2) . . . . ?
C26 N2 C9 C10 94.7(2) . . . . ?
V1 N2 C9 C10 -92.83(18) . . . . ?
C26 N2 C9 C8 -87.1(2) . . . . ?
V1 N2 C9 C8 85.32(18) . . . . ?
C8 C9 C10 C11 0.1(3) . . . . ?
N2 C9 C10 C11 178.20(17) . . . . ?
C9 C10 C11 C12 -1.0(3) . . . . ?
C10 C11 C12 C13 -0.1(3) . . . . ?
C11 C12 C13 C8 2.0(3) . . . . ?
C11 C12 C13 C14 -174.96(19) . . . . ?
C9 C8 C13 C12 -2.8(3) . . . . ?
C1 C8 C13 C12 179.82(17) . . . . ?
C9 C8 C13 C14 174.12(17) . . . . ?
C1 C8 C13 C14 -3.3(3) . . . . ?
C2 N1 C15 C16 169.21(17) . . . . ?
V1 N1 C15 C16 -9.4(3) . . . . ?
N1 C15 C16 C21 166.26(18) . . . . ?
N1 C15 C16 C17 -23.2(3) . . . . ?
V1 O1 C17 C16 37.1(2) . . . . ?
V1 O1 C17 C18 -144.99(14) . . . . ?
C21 C16 C17 O1 -178.32(17) . . . . ?
C15 C16 C17 O1 11.4(3) . . . . ?
C21 C16 C17 C18 3.8(3) . . . . ?
C15 C16 C17 C18 -166.48(17) . . . . ?
O1 C17 C18 C19 177.37(17) . . . . ?
C16 C17 C18 C19 -4.7(3) . . . . ?
O1 C17 C18 C22 -3.4(3) . . . . ?
C16 C17 C18 C22 174.46(17) . . . . ?
C17 C18 C19 C20 1.9(3) . . . . ?
C22 C18 C19 C20 -177.35(19) . . . . ?
C18 C19 C20 C21 2.2(3) . . . . ?
C19 C20 C21 C16 -3.3(3) . . . . ?
C17 C16 C21 C20 0.3(3) . . . . ?
C15 C16 C21 C20 170.93(18) . . . . ?
C19 C18 C22 C25 0.9(3) . . . . ?
C17 C18 C22 C25 -178.25(18) . . . . ?
C19 C18 C22 C24 -118.7(2) . . . . ?
C17 C18 C22 C24 62.1(2) . . . . ?
C19 C18 C22 C23 120.0(2) . . . . ?
C17 C18 C22 C23 -59.2(2) . . . . ?
C9 N2 C26 C27 164.67(17) . . . . ?
V1 N2 C26 C27 -7.6(3) . . . . ?
N2 C26 C27 C32 169.57(18) . . . . ?
N2 C26 C27 C28 -21.5(3) . . . . ?
V1 O2 C28 C27 33.4(2) . . . . ?
V1 O2 C28 C29 -148.86(14) . . . . ?
C32 C27 C28 O2 179.45(17) . . . . ?
C26 C27 C28 O2 10.8(3) . . . . ?
C32 C27 C28 C29 1.6(3) . . . . ?
C26 C27 C28 C29 -167.03(18) . . . . ?
O2 C28 C29 C30 -179.96(17) . . . . ?
C27 C28 C29 C30 -2.1(3) . . . . ?
O2 C28 C29 C33 0.2(3) . . . . ?
C27 C28 C29 C33 177.98(17) . . . . ?
C28 C29 C30 C31 0.5(3) . . . . ?
C33 C29 C30 C31 -179.6(2) . . . . ?
C29 C30 C31 C32 1.7(3) . . . . ?
C30 C31 C32 C27 -2.2(3) . . . . ?
C28 C27 C32 C31 0.6(3) . . . . ?
C26 C27 C32 C31 169.62(18) . . . . ?
C30 C29 C33 C36 -0.4(3) . . . . ?
C28 C29 C33 C36 179.46(19) . . . . ?
C30 C29 C33 C35 -119.4(2) . . . . ?
C28 C29 C33 C35 60.5(2) . . . . ?
C30 C29 C33 C34 119.3(2) . . . . ?
C28 C29 C33 C34 -60.8(2) . . . . ?
C46 C41 C42 C43 7.2(3) . . . . ?
C48 C41 C42 C43 -173.28(17) . . . . ?
C46 C41 C42 N5 -168.99(16) . . . . ?
C48 C41 C42 N5 10.6(2) . . . . ?
C55 N5 C42 C43 90.8(2) . . . . ?
V2 N5 C42 C43 -96.46(19) . . . . ?
C55 N5 C42 C41 -93.0(2) . . . . ?
V2 N5 C42 C41 79.69(18) . . . . ?
C41 C42 C43 C44 -4.0(3) . . . . ?
N5 C42 C43 C44 172.01(18) . . . . ?
C42 C43 C44 C45 -0.9(3) . . . . ?
C43 C44 C45 C46 2.6(3) . . . . ?
C44 C45 C46 C41 0.6(3) . . . . ?
C44 C45 C46 C47 -175.7(2) . . . . ?
C42 C41 C46 C45 -5.4(3) . . . . ?
C48 C41 C46 C45 175.08(18) . . . . ?
C42 C41 C46 C47 170.89(18) . . . . ?
C48 C41 C46 C47 -8.6(3) . . . . ?
C42 C41 C48 C49 -68.3(2) . . . . ?
C46 C41 C48 C49 111.2(2) . . . . ?
C42 C41 C48 C53 108.1(2) . . . . ?
C46 C41 C48 C53 -72.4(3) . . . . ?
C53 C48 C49 C50 0.7(3) . . . . ?
C41 C48 C49 C50 177.06(18) . . . . ?
C53 C48 C49 N6 -176.17(17) . . . . ?
C41 C48 C49 N6 0.2(3) . . . . ?
C66 N6 C49 C48 -82.4(2) . . . . ?
V2 N6 C49 C48 85.85(19) . . . . ?
C66 N6 C49 C50 100.8(2) . . . . ?
V2 N6 C49 C50 -90.97(19) . . . . ?
C48 C49 C50 C51 1.1(3) . . . . ?
N6 C49 C50 C51 177.73(17) . . . . ?
C49 C50 C51 C52 -1.3(3) . . . . ?
C50 C51 C52 C53 -0.1(3) . . . . ?
C51 C52 C53 C48 1.8(3) . . . . ?
C51 C52 C53 C54 -174.5(2) . . . . ?
C49 C48 C53 C52 -2.1(3) . . . . ?
C41 C48 C53 C52 -178.46(17) . . . . ?
C49 C48 C53 C54 174.25(18) . . . . ?
C41 C48 C53 C54 -2.1(3) . . . . ?
C42 N5 C55 C56 168.65(17) . . . . ?
V2 N5 C55 C56 -3.9(3) . . . . ?
N5 C55 C56 C61 165.90(18) . . . . ?
N5 C55 C56 C57 -23.0(3) . . . . ?
V2 O3 C57 C56 37.8(2) . . . . ?
V2 O3 C57 C58 -145.13(14) . . . . ?
C61 C56 C57 O3 178.84(17) . . . . ?
C55 C56 C57 O3 8.0(3) . . . . ?
C61 C56 C57 C58 1.7(3) . . . . ?
C55 C56 C57 C58 -169.11(17) . . . . ?
O3 C57 C58 C59 178.59(18) . . . . ?
C56 C57 C58 C59 -4.3(3) . . . . ?
O3 C57 C58 C62 -4.0(3) . . . . ?
C56 C57 C58 C62 173.19(17) . . . . ?
C57 C58 C59 C60 3.2(3) . . . . ?
C62 C58 C59 C60 -174.3(2) . . . . ?
C58 C59 C60 C61 0.7(3) . . . . ?
C59 C60 C61 C56 -3.5(3) . . . . ?
C57 C56 C61 C60 2.3(3) . . . . ?
C55 C56 C61 C60 173.51(18) . . . . ?
C59 C58 C62 C64 -123.6(2) . . . . ?
C57 C58 C62 C64 59.1(3) . . . . ?
C59 C58 C62 C63 -3.7(3) . . . . ?
C57 C58 C62 C63 178.97(19) . . . . ?
C59 C58 C62 C65 115.3(2) . . . . ?
C57 C58 C62 C65 -62.1(2) . . . . ?
C49 N6 C66 C67 161.01(17) . . . . ?
V2 N6 C66 C67 -6.9(3) . . . . ?
N6 C66 C67 C72 168.73(19) . . . . ?
N6 C66 C67 C68 -21.6(3) . . . . ?
V2 O4 C68 C67 33.3(2) . . . . ?
V2 O4 C68 C69 -148.87(13) . . . . ?
C72 C67 C68 O4 179.87(17) . . . . ?
C66 C67 C68 O4 10.5(3) . . . . ?
C72 C67 C68 C69 2.0(3) . . . . ?
C66 C67 C68 C69 -167.41(17) . . . . ?
O4 C68 C69 C70 178.86(17) . . . . ?
C67 C68 C69 C70 -3.2(3) . . . . ?
O4 C68 C69 C73 -1.4(3) . . . . ?
C67 C68 C69 C73 176.56(17) . . . . ?
C68 C69 C70 C71 1.5(3) . . . . ?
C73 C69 C70 C71 -178.24(19) . . . . ?
C69 C70 C71 C72 1.6(3) . . . . ?
C70 C71 C72 C67 -2.9(3) . . . . ?
C68 C67 C72 C71 1.2(3) . . . . ?
C66 C67 C72 C71 170.87(18) . . . . ?
C70 C69 C73 C75 1.3(3) . . . . ?
C68 C69 C73 C75 -178.47(18) . . . . ?
C70 C69 C73 C74 -119.3(2) . . . . ?
C68 C69 C73 C74 61.0(2) . . . . ?
C70 C69 C73 C76 119.9(2) . . . . ?
C68 C69 C73 C76 -59.9(3) . . . . ?
